data_2219302
loop_
_publ_author_name
'Xie, Min-Hao'
'Zou, Pei'
'He, Yong-Jun'
'Liu, Ya-Ling'
'Huang, Biao'

_publ_section_title
;
 Dimethyl 5-nitroisophthalate
;
_journal_coeditor_code CS2086
_journal_issue 9
_journal_name_full 'Acta Crystallographica Section E'
_journal_page_first o1736
_journal_paper_doi 10.1107/S1600536808024938
_journal_volume 64
_journal_year 2008
_chemical_formula_iupac 'C10 H9 N O6'
_chemical_formula_moiety 'C10 H9 N O6'
_chemical_formula_sum 'C10 H9 N O6'
_chemical_formula_weight 239.18
_chemical_name_common
;
Dimethyl 5-nitroisophthalate
;
_chemical_name_systematic
;
Dimethyl 5-nitrobenzene-1,3-dicarboxylate
;
_space_group_IT_number 2
_symmetry_cell_setting triclinic
_symmetry_space_group_name_Hall '-P 1'
_symmetry_space_group_name_H-M 'P -1'
_atom_sites_solution_hydrogens geom
_atom_sites_solution_primary direct
_atom_sites_solution_secondary difmap
_audit_creation_method SHELXL-97
_cell_angle_alpha 106.11(3)
_cell_angle_beta 93.74(3)
_cell_angle_gamma 91.46(3)
_cell_formula_units_Z 2
_cell_length_a 4.0130(8)
_cell_length_b 10.660(2)
_cell_length_c 12.643(3)
_cell_measurement_reflns_used 25
_cell_measurement_temperature 293(2)
_cell_measurement_theta_max 12
_cell_measurement_theta_min 8
_cell_volume 518.0(2)
_computing_cell_refinement 'CAD-4 Software (Enraf--Nonius, 1989)'
_computing_data_collection 'CAD-4 Software (Enraf--Nonius, 1989)'
_computing_data_reduction 'XCAD4 (Harms & Wocadlo, 1995)'
_computing_molecular_graphics 'SHELXL97 (Sheldrick, 2008)'
_computing_publication_material 'SHELXL97 (Sheldrick, 2008)'
_computing_structure_refinement 'SHELXL97 (Sheldrick, 2008)'
_computing_structure_solution 'SHELXS97 (Sheldrick, 2008)'
_diffrn_ambient_temperature 293(2)
_diffrn_measured_fraction_theta_full 0.997
_diffrn_measured_fraction_theta_max 0.997
_diffrn_measurement_device_type 'Enraf--Nonius CAD-4'
_diffrn_measurement_method \w/2\q
_diffrn_radiation_monochromator graphite
_diffrn_radiation_source 'fine-focus sealed tube'
_diffrn_radiation_type MoK\a
_diffrn_radiation_wavelength 0.71073
_diffrn_reflns_av_R_equivalents 0.0409
_diffrn_reflns_av_sigmaI/netI 0.0653
_diffrn_reflns_limit_h_max 4
_diffrn_reflns_limit_h_min -4
_diffrn_reflns_limit_k_max 12
_diffrn_reflns_limit_k_min -12
_diffrn_reflns_limit_l_max 15
_diffrn_reflns_limit_l_min 0
_diffrn_reflns_number 2178
_diffrn_reflns_theta_full 25.33
_diffrn_reflns_theta_max 25.33
_diffrn_reflns_theta_min 1.68
_diffrn_standards_decay_% 0
_diffrn_standards_interval_count 200
_diffrn_standards_interval_time 120
_diffrn_standards_number 3
_exptl_absorpt_coefficient_mu 0.129
_exptl_absorpt_correction_T_max 0.9936
_exptl_absorpt_correction_T_min 0.9500
_exptl_absorpt_correction_type psi-scan
_exptl_absorpt_process_details '(North <i>et al.</i>,  1968))'
_exptl_crystal_colour Colourless
_exptl_crystal_density_diffrn 1.534
_exptl_crystal_density_method 'not measured'
_exptl_crystal_description needle
_exptl_crystal_F_000 248
_exptl_crystal_size_max 0.40
_exptl_crystal_size_mid 0.05
_exptl_crystal_size_min 0.05
_refine_diff_density_max 0.276
_refine_diff_density_min -0.182
_refine_ls_extinction_method none
_refine_ls_goodness_of_fit_ref 1.011
_refine_ls_hydrogen_treatment constr
_refine_ls_matrix_type full
_refine_ls_number_parameters 154
_refine_ls_number_reflns 1885
_refine_ls_number_restraints 0
_refine_ls_restrained_S_all 1.011
_refine_ls_R_factor_all 0.1106
_refine_ls_R_factor_gt 0.0725
_refine_ls_shift/su_max 0.000
_refine_ls_shift/su_mean 0.000
_refine_ls_structure_factor_coef Fsqd
_refine_ls_weighting_details 'calc w=1/[\s^2^(Fo^2^)+(0.05P)^2^+0.6P] where P=(Fo^2^+2Fc^2^)/3'
_refine_ls_weighting_scheme calc
_refine_ls_wR_factor_gt 0.1551
_refine_ls_wR_factor_ref 0.1715
_reflns_number_gt 1144
_reflns_number_total 1885
_reflns_threshold_expression I>2\s(I)
_cod_data_source_file cs2086.cif
_cod_data_source_block I
_cod_original_cell_volume 517.97(18)
_cod_database_code 2219302
_cod_database_fobs_code 2219302

loop_
_symmetry_equiv_pos_as_xyz
'x, y, z'
'-x, -y, -z'

loop_
_atom_site_type_symbol
_atom_site_label
_atom_site_fract_x
_atom_site_fract_y
_atom_site_fract_z
_atom_site_U_iso_or_equiv
_atom_site_adp_type
_atom_site_calc_flag
_atom_site_refinement_flags
_atom_site_occupancy
N N 0.5209(9) 0.7040(3) 0.8012(3) 0.0572(8) Uani d . 1
O O1 0.7307(7) 0.1642(2) 0.5059(2) 0.0642(8) Uani d . 1
C C1 0.8443(12) 0.0907(4) 0.4027(3) 0.0717(13) Uani d . 1
H H1A 0.8215 -0.0010 0.3965 0.108 Uiso calc R 1
H H1B 1.0748 0.1145 0.3992 0.108 Uiso calc R 1
H H1C 0.7126 0.1094 0.3431 0.108 Uiso calc R 1
O O2 0.8638(9) 0.3487(3) 0.4668(2) 0.0825(10) Uani d . 1
C C2 0.7532(9) 0.2943(3) 0.5284(3) 0.0480(9) Uani d . 1
O O3 0.2103(7) 0.1601(2) 0.8322(2) 0.0608(8) Uani d . 1
C C3 0.0691(12) 0.0824(4) 0.8961(4) 0.0703(12) Uani d . 1
H H3A 0.0833 -0.0086 0.8583 0.105 Uiso calc R 1
H H3B -0.1610 0.1022 0.9054 0.105 Uiso calc R 1
H H3C 0.1906 0.1016 0.9671 0.105 Uiso calc R 1
O O4 0.1018(8) 0.3426(3) 0.9595(2) 0.0739(9) Uani d . 1
C C4 0.2108(9) 0.2883(3) 0.8735(3) 0.0482(9) Uani d . 1
C C5 0.3639(8) 0.3588(3) 0.8013(3) 0.0424(8) Uani d . 1
O O5 0.3683(10) 0.7593(3) 0.8783(3) 0.0957(12) Uani d . 1
C C6 0.3703(9) 0.4947(3) 0.8341(3) 0.0465(9) Uani d . 1
H H6A 0.2839 0.5401 0.8996 0.056 Uiso calc R 1
O O6 0.6840(9) 0.7614(3) 0.7524(3) 0.0910(11) Uani d . 1
C C7 0.5090(8) 0.5598(3) 0.7663(3) 0.0445(8) Uani d . 1
C C8 0.6352(8) 0.4972(3) 0.6687(3) 0.0457(8) Uani d . 1
H H8A 0.7276 0.5447 0.6254 0.055 Uiso calc R 1
C C9 0.6236(9) 0.3612(3) 0.6351(3) 0.0448(8) Uani d . 1
C C10 0.4871(8) 0.2942(3) 0.7022(3) 0.0450(8) Uani d . 1
H H10A 0.4781 0.2033 0.6802 0.054 Uiso calc R 1

loop_
_atom_site_aniso_label
_atom_site_aniso_U_11
_atom_site_aniso_U_22
_atom_site_aniso_U_33
_atom_site_aniso_U_12
_atom_site_aniso_U_13
_atom_site_aniso_U_23
N 0.065(2) 0.0474(18) 0.061(2) 0.0053(16) 0.0112(17) 0.0155(16)
O1 0.091(2) 0.0508(15) 0.0511(15) 0.0022(14) 0.0238(14) 0.0100(12)
C1 0.099(4) 0.062(2) 0.054(2) 0.013(2) 0.027(2) 0.009(2)
O2 0.124(3) 0.0604(17) 0.0677(19) -0.0108(17) 0.0448(18) 0.0181(15)
C2 0.049(2) 0.0464(19) 0.050(2) -0.0043(16) 0.0047(17) 0.0156(17)
O3 0.085(2) 0.0465(14) 0.0549(16) 0.0031(13) 0.0257(14) 0.0166(12)
C3 0.089(3) 0.057(2) 0.072(3) -0.002(2) 0.027(2) 0.025(2)
O4 0.105(2) 0.0593(17) 0.0644(18) 0.0145(16) 0.0411(17) 0.0209(14)
C4 0.049(2) 0.049(2) 0.048(2) 0.0061(16) 0.0103(17) 0.0131(17)
C5 0.0417(19) 0.0443(18) 0.0420(19) 0.0034(15) 0.0021(15) 0.0139(15)
O5 0.134(3) 0.0523(17) 0.107(3) 0.0219(18) 0.057(2) 0.0198(17)
C6 0.050(2) 0.0473(19) 0.0437(19) 0.0042(16) 0.0029(16) 0.0145(16)
O6 0.131(3) 0.0527(17) 0.089(2) -0.0210(18) 0.036(2) 0.0148(16)
C7 0.0388(19) 0.0405(17) 0.054(2) 0.0001(15) -0.0011(16) 0.0137(16)
C8 0.045(2) 0.0507(19) 0.0432(19) -0.0005(16) 0.0012(16) 0.0174(16)
C9 0.047(2) 0.0464(19) 0.0412(18) 0.0013(16) 0.0028(16) 0.0127(15)
C10 0.044(2) 0.0449(18) 0.046(2) -0.0032(15) 0.0042(16) 0.0130(16)

loop_
_atom_type_symbol
_atom_type_description
_atom_type_scat_dispersion_real
_atom_type_scat_dispersion_imag
_atom_type_scat_source
C C 0.0033 0.0016 'International Tables Vol C Tables 4.2.6.8 and 6.1.1.4'
H H 0.0000 0.0000 'International Tables Vol C Tables 4.2.6.8 and 6.1.1.4'
N N 0.0061 0.0033 'International Tables Vol C Tables 4.2.6.8 and 6.1.1.4'
O O 0.0106 0.0060 'International Tables Vol C Tables 4.2.6.8 and 6.1.1.4'

loop_
_geom_angle_atom_site_label_1
_geom_angle_atom_site_label_2
_geom_angle_atom_site_label_3
_geom_angle
O6 N O5 122.5(3)
O6 N C7 118.6(3)
O5 N C7 118.9(3)
C2 O1 C1 116.9(3)
O1 C1 H1A 109.5
O1 C1 H1B 109.5
H1A C1 H1B 109.5
O1 C1 H1C 109.5
H1A C1 H1C 109.5
H1B C1 H1C 109.5
O2 C2 O1 122.5(3)
O2 C2 C9 124.5(3)
O1 C2 C9 112.9(3)
C4 O3 C3 116.9(3)
O3 C3 H3A 109.5
O3 C3 H3B 109.5
H3A C3 H3B 109.5
O3 C3 H3C 109.5
H3A C3 H3C 109.5
H3B C3 H3C 109.5
O4 C4 O3 124.3(3)
O4 C4 C5 123.3(3)
O3 C4 C5 112.4(3)
C10 C5 C6 119.7(3)
C10 C5 C4 122.3(3)
C6 C5 C4 117.9(3)
C7 C6 C5 117.8(3)
C7 C6 H6A 121.1
C5 C6 H6A 121.1
C8 C7 C6 123.1(3)
C8 C7 N 118.7(3)
C6 C7 N 118.2(3)
C7 C8 C9 119.0(3)
C7 C8 H8A 120.5
C9 C8 H8A 120.5
C10 C9 C8 118.7(3)
C10 C9 C2 122.6(3)
C8 C9 C2 118.7(3)
C5 C10 C9 121.6(3)
C5 C10 H10A 119.2
C9 C10 H10A 119.2

loop_
_geom_bond_atom_site_label_1
_geom_bond_atom_site_label_2
_geom_bond_distance
N O6 1.194(4)
N O5 1.204(4)
N C7 1.475(4)
O1 C2 1.336(4)
O1 C1 1.433(4)
C1 H1A 0.9600
C1 H1B 0.9600
C1 H1C 0.9600
O2 C2 1.193(4)
C2 C9 1.475(5)
O3 C4 1.320(4)
O3 C3 1.438(4)
C3 H3A 0.9600
C3 H3B 0.9600
C3 H3C 0.9600
O4 C4 1.198(4)
C4 C5 1.485(5)
C5 C10 1.381(4)
C5 C6 1.391(5)
C6 C7 1.378(5)
C6 H6A 0.9300
C7 C8 1.366(5)
C8 C9 1.392(5)
C8 H8A 0.9300
C9 C10 1.381(5)
C10 H10A 0.9300

loop_
_geom_torsion_atom_site_label_1
_geom_torsion_atom_site_label_2
_geom_torsion_atom_site_label_3
_geom_torsion_atom_site_label_4
_geom_torsion
C1 O1 C2 O2 -0.4(6)
C1 O1 C2 C9 178.7(3)
C3 O3 C4 O4 -0.1(6)
C3 O3 C4 C5 179.7(3)
O4 C4 C5 C10 -179.8(4)
O3 C4 C5 C10 0.4(5)
O4 C4 C5 C6 -2.1(5)
O3 C4 C5 C6 178.1(3)
C10 C5 C6 C7 -1.5(5)
C4 C5 C6 C7 -179.3(3)
C5 C6 C7 C8 0.8(5)
C5 C6 C7 N -179.2(3)
O6 N C7 C8 -11.2(5)
O5 N C7 C8 169.4(4)
O6 N C7 C6 168.8(4)
O5 N C7 C6 -10.6(5)
C6 C7 C8 C9 0.2(5)
N C7 C8 C9 -179.7(3)
C7 C8 C9 C10 -0.6(5)
C7 C8 C9 C2 178.6(3)
O2 C2 C9 C10 177.7(4)
O1 C2 C9 C10 -1.4(5)
O2 C2 C9 C8 -1.4(6)
O1 C2 C9 C8 179.5(3)
C6 C5 C10 C9 1.2(5)
C4 C5 C10 C9 178.9(3)
C8 C9 C10 C5 -0.1(5)
C2 C9 C10 C5 -179.3(3)

loop_
_cod_related_entry_id
_cod_related_entry_database
_cod_related_entry_code
1 ChemSpider 75177
